data_7002014
loop_
_publ_author_name
'Chase, Preston A.'
'Gille, Austin L.'
'Gilbert, Thomas M.'
'Stephan, Douglas W.'

_publ_section_title
;
 Frustrated Lewis pairs derived from N-heterocyclic carbenes and Lewis
 acids
;
_journal_issue 35
_journal_name_full 'Dalton Transactions'
_journal_page_first 7179
_journal_paper_doi 10.1039/b908737k
_journal_year 2009
_chemical_formula_sum 'C35 H27 B F15 N3'
_chemical_formula_weight 785.41
_space_group_IT_number 15
_symmetry_cell_setting monoclinic
_symmetry_space_group_name_Hall '-C 2yc'
_symmetry_space_group_name_H-M 'C 1 2/c 1'
_atom_sites_solution_hydrogens geom
_atom_sites_solution_primary direct
_atom_sites_solution_secondary difmap
_audit_creation_method SHELXL-97
_cell_angle_alpha 90.00
_cell_angle_beta 109.055(2)
_cell_angle_gamma 90.00
_cell_formula_units_Z 8
_cell_length_a 18.552(2)
_cell_length_b 18.677(2)
_cell_length_c 22.029(2)
_cell_measurement_temperature 296(2)
_cell_measurement_theta_max 25.0
_cell_measurement_theta_min 2.0
_cell_volume 7214.7(13)
_computing_structure_refinement 'SHELXL-97 (Sheldrick, 1997)'
_computing_structure_solution 'SHELXS-97 (Sheldrick, 1990)'
_diffrn_ambient_temperature 296(2)
_diffrn_measured_fraction_theta_full 0.998
_diffrn_measured_fraction_theta_max 0.998
_diffrn_radiation_monochromator graphite
_diffrn_radiation_source 'fine-focus sealed tube'
_diffrn_radiation_type MoK\a
_diffrn_radiation_wavelength 0.71073
_diffrn_reflns_av_R_equivalents 0.1676
_diffrn_reflns_av_sigmaI/netI 0.1320
_diffrn_reflns_limit_h_max 22
_diffrn_reflns_limit_h_min -22
_diffrn_reflns_limit_k_max 22
_diffrn_reflns_limit_k_min -22
_diffrn_reflns_limit_l_max 26
_diffrn_reflns_limit_l_min -26
_diffrn_reflns_number 34157
_diffrn_reflns_theta_full 25.00
_diffrn_reflns_theta_max 25.00
_diffrn_reflns_theta_min 1.59
_exptl_absorpt_coefficient_mu 0.139
_exptl_absorpt_correction_T_max 1.0000
_exptl_absorpt_correction_T_min 0.691455
_exptl_absorpt_correction_type empirical
_exptl_crystal_density_diffrn 1.446
_exptl_crystal_density_method 'not measured'
_exptl_crystal_F_000 3184
_exptl_crystal_size_max 0.24
_exptl_crystal_size_mid 0.21
_exptl_crystal_size_min 0.18
_refine_diff_density_max 0.632
_refine_diff_density_min -0.376
_refine_diff_density_rms 0.055
_refine_ls_extinction_method none
_refine_ls_goodness_of_fit_ref 0.919
_refine_ls_hydrogen_treatment constr
_refine_ls_matrix_type full
_refine_ls_number_parameters 497
_refine_ls_number_reflns 6356
_refine_ls_number_restraints 16
_refine_ls_restrained_S_all 0.928
_refine_ls_R_factor_all 0.2216
_refine_ls_R_factor_gt 0.0769
_refine_ls_shift/su_max 0.000
_refine_ls_shift/su_mean 0.000
_refine_ls_structure_factor_coef Fsqd
_refine_ls_weighting_details 'calc w=1/[\s^2^(Fo^2^)+(0.1570P)^2^+0.0000P] where P=(Fo^2^+2Fc^2^)/3'
_refine_ls_weighting_scheme calc
_refine_ls_wR_factor_gt 0.1999
_refine_ls_wR_factor_ref 0.2980
_reflns_number_gt 2222
_reflns_number_total 6363
_reflns_threshold_expression >2sigma(I)
_cod_data_source_file b908737k.txt
_cod_data_source_block '[tBu2N2C3H3][PhNHB(C6F5)3]'
_cod_original_cell_volume 7215.1(13)
_cod_original_sg_symbol_H-M C2/c
_cod_database_code 7002014

loop_
_symmetry_equiv_pos_as_xyz
'x, y, z'
'-x, y, -z+1/2'
'x+1/2, y+1/2, z'
'-x+1/2, y+1/2, -z+1/2'
'-x, -y, -z'
'x, -y, z-1/2'
'-x+1/2, -y+1/2, -z'
'x+1/2, -y+1/2, z-1/2'

loop_
_atom_site_label
_atom_site_type_symbol
_atom_site_fract_x
_atom_site_fract_y
_atom_site_fract_z
_atom_site_U_iso_or_equiv
_atom_site_adp_type
_atom_site_occupancy
_atom_site_symmetry_multiplicity
_atom_site_calc_flag
_atom_site_refinement_flags
_atom_site_disorder_assembly
_atom_site_disorder_group
N1 N 0.2791(3) -0.0069(3) 0.3627(2) 0.0606(14) Uani 1 1 d . . .
H1A H 0.3269 -0.0003 0.3691 0.073 Uiso 1 1 calc R . .
N2 N 0.8351(4) 0.1985(3) 0.3315(3) 0.0802(19) Uani 1 1 d D . .
N3 N 0.7210(5) 0.2073(3) 0.2699(3) 0.097(2) Uani 1 1 d D . .
B1 B 0.2540(4) 0.0030(4) 0.4221(3) 0.056(2) Uani 1 1 d . . .
F1 F 0.0853(2) -0.0090(2) 0.4161(2) 0.0903(13) Uani 1 1 d . . .
F2 F 0.0115(3) -0.1295(3) 0.4159(2) 0.1152(17) Uani 1 1 d . . .
F3 F 0.0819(3) -0.2577(3) 0.4205(2) 0.1173(17) Uani 1 1 d . . .
F4 F 0.2305(3) -0.2618(2) 0.4284(2) 0.1017(15) Uani 1 1 d . . .
F5 F 0.3078(3) -0.1417(2) 0.43363(19) 0.0861(12) Uani 1 1 d . . .
F6 F 0.2079(2) 0.12439(19) 0.32214(17) 0.0798(12) Uani 1 1 d . . .
F7 F 0.1605(3) 0.2521(2) 0.3414(2) 0.1026(15) Uani 1 1 d . . .
F8 F 0.1345(3) 0.2846(2) 0.4526(2) 0.1131(17) Uani 1 1 d . . .
F9 F 0.1568(3) 0.1824(3) 0.5440(2) 0.1217(17) Uani 1 1 d . . .
F10 F 0.2053(2) 0.0527(2) 0.52681(18) 0.0929(14) Uani 1 1 d . . .
F11 F 0.2972(2) -0.0748(2) 0.55250(17) 0.0868(13) Uani 1 1 d . . .
F12 F 0.4240(3) -0.0588(3) 0.64868(19) 0.1213(18) Uani 1 1 d . . .
F13 F 0.5348(2) 0.0320(3) 0.6394(2) 0.1158(17) Uani 1 1 d . . .
F14 F 0.5122(2) 0.1084(2) 0.5300(2) 0.0943(14) Uani 1 1 d . . .
F15 F 0.3840(2) 0.0952(2) 0.43308(18) 0.0777(12) Uani 1 1 d . . .
C1 C 0.2010(4) -0.0677(4) 0.4257(3) 0.0583(17) Uani 1 1 d . . .
C2 C 0.1263(4) -0.0703(4) 0.4211(3) 0.0659(19) Uani 1 1 d . . .
C3 C 0.0856(5) -0.1328(5) 0.4196(3) 0.076(2) Uani 1 1 d . . .
C4 C 0.1217(6) -0.1963(5) 0.4225(3) 0.080(2) Uani 1 1 d . . .
C5 C 0.1956(5) -0.1982(4) 0.4263(3) 0.071(2) Uani 1 1 d . . .
C6 C 0.2334(4) -0.1347(4) 0.4282(3) 0.0615(18) Uani 1 1 d . . .
C7 C 0.2117(3) 0.0805(3) 0.4242(3) 0.0489(15) Uani 1 1 d . . .
C8 C 0.1973(4) 0.1355(3) 0.3796(3) 0.0542(16) Uani 1 1 d . . .
C9 C 0.1727(4) 0.2027(4) 0.3880(4) 0.0685(19) Uani 1 1 d . . .
C10 C 0.1591(4) 0.2195(4) 0.4433(4) 0.077(2) Uani 1 1 d . . .
C11 C 0.1704(4) 0.1673(5) 0.4891(4) 0.076(2) Uani 1 1 d . . .
C12 C 0.1950(4) 0.1013(4) 0.4791(3) 0.0652(18) Uani 1 1 d . . .
C13 C 0.3332(3) 0.0082(3) 0.4849(3) 0.0506(16) Uani 1 1 d . . .
C14 C 0.3483(4) -0.0282(4) 0.5430(3) 0.0648(18) Uani 1 1 d . . .
C15 C 0.4147(5) -0.0206(4) 0.5945(3) 0.077(2) Uani 1 1 d . . .
C16 C 0.4699(4) 0.0248(4) 0.5895(4) 0.077(2) Uani 1 1 d . . .
C17 C 0.4578(4) 0.0626(4) 0.5343(3) 0.0655(19) Uani 1 1 d . . .
C18 C 0.3913(4) 0.0539(3) 0.4849(3) 0.0570(17) Uani 1 1 d . . .
C19 C 0.2364(4) -0.0247(3) 0.3009(3) 0.0588(17) Uani 1 1 d . . .
C20 C 0.2729(4) -0.0434(3) 0.2571(3) 0.075(2) Uani 1 1 d . . .
H20A H 0.3259 -0.0450 0.2713 0.090 Uiso 1 1 calc R . .
C21 C 0.2344(6) -0.0596(4) 0.1939(4) 0.090(2) Uani 1 1 d . . .
H21A H 0.2610 -0.0701 0.1658 0.108 Uiso 1 1 calc R . .
C22 C 0.1569(6) -0.0601(4) 0.1730(4) 0.095(3) Uani 1 1 d . . .
H22A H 0.1300 -0.0726 0.1308 0.115 Uiso 1 1 calc R . .
C23 C 0.1186(5) -0.0420(4) 0.2150(4) 0.089(2) Uani 1 1 d . . .
H23A H 0.0656 -0.0417 0.2005 0.107 Uiso 1 1 calc R . .
C24 C 0.1575(4) -0.0243(4) 0.2781(3) 0.0698(19) Uani 1 1 d . . .
H24A H 0.1305 -0.0120 0.3055 0.084 Uiso 1 1 calc R . .
C25 C 0.7540(7) 0.2799(6) 0.2765(7) 0.081(4) Uiso 0.50 1 d PD . .
C25A C 0.7253(10) 0.1361(7) 0.3006(8) 0.120(7) Uiso 0.50 1 d PD . .
C26 C 0.7732(7) 0.1567(7) 0.3031(7) 0.085(5) Uiso 0.50 1 d PD . .
C26A C 0.7889(8) 0.2485(10) 0.2857(12) 0.191(13) Uiso 0.50 1 d PD . .
C27 C 0.8301(8) 0.2751(5) 0.3217(7) 0.084(5) Uiso 0.50 1 d PD . .
C27A C 0.8039(10) 0.1295(7) 0.3404(10) 0.127(7) Uiso 0.50 1 d PD . .
C28 C 0.9104(9) 0.1623(7) 0.3775(6) 0.100(8) Uani 0.50 1 d PD . .
C28A C 0.9164(10) 0.2095(9) 0.3564(6) 0.124(9) Uani 0.50 1 d PD . .
C29 C 0.8820(9) 0.1002(8) 0.4094(8) 0.097(5) Uani 0.50 1 d PD . .
C29A C 0.9194(12) 0.2881(11) 0.3335(10) 0.130(7) Uiso 0.50 1 d PD . .
C30 C 0.9569(5) 0.1496(6) 0.3315(5) 0.132(4) Uani 1 1 d D . .
C31 C 0.9451(5) 0.2179(5) 0.4300(4) 0.125(3) Uani 1 1 d D . .
C32 C 0.6386(4) 0.2099(4) 0.2237(3) 0.076(2) Uani 1 1 d . . .
C33 C 0.5984(5) 0.2623(7) 0.2545(4) 0.145(4) Uani 1 1 d . . .
H33A H 0.5977 0.2435 0.2949 0.217 Uiso 1 1 calc R . .
H33B H 0.5470 0.2695 0.2267 0.217 Uiso 1 1 calc R . .
H33C H 0.6250 0.3073 0.2615 0.217 Uiso 1 1 calc R . .
C34 C 0.6068(8) 0.1364(7) 0.2145(5) 0.202(7) Uani 1 1 d . . .
H34A H 0.6359 0.1070 0.1953 0.303 Uiso 1 1 calc R . .
H34B H 0.5546 0.1379 0.1868 0.303 Uiso 1 1 calc R . .
H34C H 0.6091 0.1166 0.2553 0.303 Uiso 1 1 calc R . .
C35 C 0.6418(4) 0.2374(4) 0.1611(3) 0.093(2) Uani 1 1 d . . .
H35A H 0.6680 0.2034 0.1431 0.140 Uiso 1 1 calc R . .
H35B H 0.6686 0.2822 0.1679 0.140 Uiso 1 1 calc R . .
H35C H 0.5909 0.2442 0.1321 0.140 Uiso 1 1 calc R . .

loop_
_atom_site_aniso_label
_atom_site_aniso_U_11
_atom_site_aniso_U_22
_atom_site_aniso_U_33
_atom_site_aniso_U_23
_atom_site_aniso_U_13
_atom_site_aniso_U_12
N1 0.057(3) 0.074(4) 0.047(3) -0.009(3) 0.010(3) -0.005(3)
N2 0.113(6) 0.059(4) 0.085(4) 0.012(3) 0.055(4) 0.021(4)
N3 0.156(7) 0.087(5) 0.063(4) 0.001(3) 0.057(4) 0.042(5)
B1 0.057(5) 0.060(5) 0.046(4) -0.003(3) 0.010(4) -0.004(4)
F1 0.057(3) 0.090(3) 0.119(3) 0.022(3) 0.021(2) 0.008(2)
F2 0.066(3) 0.134(4) 0.134(4) 0.022(3) 0.018(3) -0.027(3)
F3 0.135(4) 0.091(3) 0.112(4) 0.002(3) 0.020(3) -0.045(3)
F4 0.137(4) 0.058(3) 0.104(3) -0.007(2) 0.031(3) -0.001(3)
F5 0.076(3) 0.071(3) 0.108(3) -0.006(2) 0.025(2) 0.010(2)
F6 0.114(3) 0.069(3) 0.061(2) 0.010(2) 0.034(2) 0.007(2)
F7 0.120(4) 0.070(3) 0.121(4) 0.028(3) 0.045(3) 0.021(3)
F8 0.111(4) 0.074(3) 0.152(4) -0.021(3) 0.040(3) 0.026(3)
F9 0.158(5) 0.134(4) 0.091(3) -0.018(3) 0.064(3) 0.034(3)
F10 0.117(4) 0.108(3) 0.060(2) 0.017(2) 0.037(2) 0.027(3)
F11 0.084(3) 0.103(3) 0.062(2) 0.020(2) 0.008(2) -0.016(3)
F12 0.114(4) 0.160(4) 0.063(3) 0.042(3) -0.008(2) -0.006(3)
F13 0.071(3) 0.148(4) 0.093(3) -0.002(3) -0.022(3) -0.010(3)
F14 0.075(3) 0.092(3) 0.108(3) -0.020(3) 0.019(2) -0.029(3)
F15 0.083(3) 0.077(3) 0.068(3) 0.003(2) 0.018(2) -0.021(2)
C1 0.055(5) 0.063(5) 0.050(4) -0.001(3) 0.009(3) -0.003(4)
C2 0.058(5) 0.071(5) 0.063(4) 0.010(4) 0.011(4) 0.003(5)
C3 0.049(5) 0.095(7) 0.075(5) 0.009(5) 0.006(4) -0.018(5)
C4 0.096(7) 0.065(6) 0.069(5) -0.003(4) 0.014(5) -0.027(6)
C5 0.082(6) 0.059(6) 0.063(4) -0.006(4) 0.012(4) -0.001(5)
C6 0.059(5) 0.062(5) 0.055(4) -0.005(3) 0.008(3) -0.007(4)
C7 0.040(4) 0.053(4) 0.050(4) -0.005(3) 0.009(3) 0.002(3)
C8 0.058(4) 0.054(4) 0.048(4) -0.001(3) 0.014(3) -0.001(3)
C9 0.064(5) 0.060(5) 0.078(5) 0.014(4) 0.018(4) 0.003(4)
C10 0.074(6) 0.058(5) 0.104(6) -0.015(5) 0.036(5) 0.001(4)
C11 0.075(5) 0.094(6) 0.063(5) -0.017(5) 0.028(4) 0.012(5)
C12 0.067(5) 0.073(5) 0.054(4) 0.001(4) 0.016(4) 0.012(4)
C13 0.054(4) 0.046(4) 0.045(4) 0.001(3) 0.007(3) 0.004(3)
C14 0.062(5) 0.069(5) 0.059(4) -0.001(4) 0.014(4) -0.012(4)
C15 0.072(6) 0.089(6) 0.056(5) 0.010(4) 0.002(4) 0.007(5)
C16 0.047(5) 0.096(6) 0.066(5) -0.014(5) -0.011(4) -0.003(4)
C17 0.055(5) 0.066(5) 0.068(5) -0.010(4) 0.009(4) -0.004(4)
C18 0.066(5) 0.051(4) 0.049(4) 0.000(3) 0.013(4) 0.004(4)
C19 0.077(5) 0.045(4) 0.050(4) -0.007(3) 0.015(4) 0.002(4)
C20 0.087(6) 0.071(5) 0.059(4) -0.004(4) 0.015(4) 0.007(4)
C21 0.122(8) 0.089(6) 0.057(5) -0.014(4) 0.026(5) -0.008(6)
C22 0.138(9) 0.075(5) 0.049(5) -0.011(4) -0.003(6) -0.015(6)
C23 0.090(6) 0.093(6) 0.061(5) -0.007(4) -0.010(5) -0.020(5)
C24 0.067(5) 0.075(5) 0.057(4) -0.002(4) 0.005(4) -0.008(4)
C28 0.070(13) 0.059(12) 0.128(16) -0.031(11) -0.029(11) 0.016(11)
C28A 0.037(11) 0.15(2) 0.16(2) -0.069(18) -0.005(12) 0.032(14)
C29 0.104(13) 0.067(10) 0.114(13) 0.043(9) 0.029(10) 0.025(10)
C30 0.067(6) 0.173(10) 0.160(9) -0.063(8) 0.041(6) 0.028(6)
C31 0.131(9) 0.121(8) 0.094(7) -0.011(6) -0.004(6) 0.005(6)
C32 0.057(5) 0.105(6) 0.058(4) -0.001(4) 0.007(4) -0.006(4)
C33 0.087(7) 0.245(13) 0.100(7) -0.036(8) 0.026(5) 0.058(8)
C34 0.307(18) 0.186(12) 0.121(9) -0.043(8) 0.081(10) -0.176(12)
C35 0.094(6) 0.101(6) 0.080(5) 0.012(5) 0.022(5) 0.021(5)

loop_
_atom_type_symbol
_atom_type_description
_atom_type_scat_dispersion_real
_atom_type_scat_dispersion_imag
_atom_type_scat_source
C C 0.0033 0.0016 'International Tables Vol C Tables 4.2.6.8 and 6.1.1.4'
H H 0.0000 0.0000 'International Tables Vol C Tables 4.2.6.8 and 6.1.1.4'
B B 0.0013 0.0007 'International Tables Vol C Tables 4.2.6.8 and 6.1.1.4'
N N 0.0061 0.0033 'International Tables Vol C Tables 4.2.6.8 and 6.1.1.4'
F F 0.0171 0.0103 'International Tables Vol C Tables 4.2.6.8 and 6.1.1.4'

loop_
_geom_angle_atom_site_label_1
_geom_angle_atom_site_label_2
_geom_angle_atom_site_label_3
_geom_angle
_geom_angle_site_symmetry_1
_geom_angle_site_symmetry_3
_geom_angle_publ_flag
C19 N1 B1 129.5(6) . . ?
C26 N2 C26A 80.2(9) . . ?
C26 N2 C28A 151.5(9) . . ?
C26A N2 C28A 119.0(10) . . ?
C26 N2 C27 119.7(9) . . ?
C26A N2 C27 42.0(9) . . ?
C28A N2 C27 85.6(9) . . ?
C26 N2 C27A 40.4(8) . . ?
C26A N2 C27A 120.0(10) . . ?
C28A N2 C27A 119.3(11) . . ?
C27 N2 C27A 152.8(11) . . ?
C26 N2 C28 119.0(7) . . ?
C26A N2 C28 157.9(9) . . ?
C28A N2 C28 39.1(8) . . ?
C27 N2 C28 121.2(8) . . ?
C27A N2 C28 80.9(9) . . ?
C26 N3 C26A 80.1(9) . . ?
C26 N3 C25 112.3(9) . . ?
C26A N3 C25 33.9(10) . . ?
C26 N3 C25A 38.8(8) . . ?
C26A N3 C25A 117.7(10) . . ?
C25 N3 C25A 145.2(10) . . ?
C26 N3 C32 138.4(8) . . ?
C26A N3 C32 139.1(7) . . ?
C25 N3 C32 109.1(7) . . ?
C25A N3 C32 103.0(9) . . ?
N1 B1 C7 114.1(5) . . ?
N1 B1 C13 106.6(5) . . ?
C7 B1 C13 102.9(5) . . ?
N1 B1 C1 107.1(5) . . ?
C7 B1 C1 113.6(5) . . ?
C13 B1 C1 112.5(5) . . ?
C2 C1 C6 113.0(7) . . ?
C2 C1 B1 129.0(7) . . ?
C6 C1 B1 117.7(6) . . ?
C1 C2 F1 120.5(7) . . ?
C1 C2 C3 124.6(7) . . ?
F1 C2 C3 114.8(7) . . ?
F2 C3 C4 121.5(8) . . ?
F2 C3 C2 119.9(8) . . ?
C4 C3 C2 118.6(8) . . ?
C5 C4 C3 120.4(8) . . ?
C5 C4 F3 120.8(9) . . ?
C3 C4 F3 118.9(9) . . ?
F4 C5 C4 119.6(8) . . ?
F4 C5 C6 121.8(8) . . ?
C4 C5 C6 118.6(8) . . ?
F5 C6 C5 114.6(7) . . ?
F5 C6 C1 120.5(6) . . ?
C5 C6 C1 124.8(7) . . ?
C8 C7 C12 111.2(6) . . ?
C8 C7 B1 127.6(5) . . ?
C12 C7 B1 120.6(6) . . ?
F6 C8 C9 115.0(6) . . ?
F6 C8 C7 119.7(5) . . ?
C9 C8 C7 125.3(6) . . ?
F7 C9 C10 119.4(7) . . ?
F7 C9 C8 120.4(7) . . ?
C10 C9 C8 120.1(7) . . ?
F8 C10 C9 121.3(8) . . ?
F8 C10 C11 120.9(8) . . ?
C9 C10 C11 117.8(7) . . ?
F9 C11 C12 120.6(8) . . ?
F9 C11 C10 118.9(7) . . ?
C12 C11 C10 120.5(7) . . ?
F10 C12 C11 116.9(6) . . ?
F10 C12 C7 118.0(6) . . ?
C11 C12 C7 125.0(7) . . ?
C18 C13 C14 112.3(6) . . ?
C18 C13 B1 121.1(5) . . ?
C14 C13 B1 126.5(6) . . ?
F11 C14 C15 114.9(6) . . ?
F11 C14 C13 120.9(6) . . ?
C15 C14 C13 124.1(7) . . ?
F12 C15 C16 121.1(7) . . ?
F12 C15 C14 119.5(7) . . ?
C16 C15 C14 119.4(7) . . ?
F13 C16 C15 119.5(7) . . ?
F13 C16 C17 121.3(8) . . ?
C15 C16 C17 119.1(6) . . ?
F14 C17 C16 118.9(7) . . ?
F14 C17 C18 121.4(7) . . ?
C16 C17 C18 119.6(7) . . ?
F15 C18 C17 115.0(6) . . ?
F15 C18 C13 119.6(6) . . ?
C17 C18 C13 125.4(6) . . ?
N1 C19 C24 123.9(6) . . ?
N1 C19 C20 119.6(7) . . ?
C24 C19 C20 116.5(6) . . ?
C21 C20 C19 123.2(8) . . ?
C22 C21 C20 119.1(8) . . ?
C21 C22 C23 119.4(7) . . ?
C22 C23 C24 121.2(8) . . ?
C23 C24 C19 120.5(7) . . ?
C26A C25 C27 45.0(17) . . ?
C26A C25 N3 69.5(10) . . ?
C27 C25 N3 107.1(10) . . ?
C26 C25A C27A 42.2(11) . . ?
C26 C25A N3 64.9(8) . . ?
C27A C25A N3 104.3(12) . . ?
C25A C26 C27A 96.6(15) . . ?
C25A C26 N2 153(2) . . ?
C27A C26 N2 74.9(9) . . ?
C25A C26 N3 76.4(9) . . ?
C27A C26 N3 157(2) . . ?
N2 C26 N3 101.1(9) . . ?
C25A C26 C26A 125.7(12) . . ?
C27A C26 C26A 125.8(12) . . ?
N2 C26 C26A 51.8(6) . . ?
N3 C26 C26A 51.0(6) . . ?
C25 C26A C27 100(3) . . ?
C25 C26A N3 76.6(11) . . ?
C27 C26A N3 146(3) . . ?
C25 C26A N2 148(3) . . ?
C27 C26A N2 69.6(9) . . ?
N3 C26A N2 95.5(9) . . ?
C25 C26A C26 123.0(15) . . ?
C27 C26A C26 115.1(12) . . ?
N3 C26A C26 48.9(6) . . ?
N2 C26A C26 48.0(5) . . ?
C26A C27 C25 35.4(14) . . ?
C26A C27 N2 68.5(9) . . ?
C25 C27 N2 99.5(9) . . ?
C26A C27 C29A 131(2) . . ?
C25 C27 C29A 145.9(14) . . ?
N2 C27 C29A 96.5(10) . . ?
C26A C27 C28A 107.7(15) . . ?
C25 C27 C28A 143.0(10) . . ?
N2 C27 C28A 47.1(7) . . ?
C29A C27 C28A 50.6(6) . . ?
C26 C27A C25A 41.1(11) . . ?
C26 C27A N2 64.7(8) . . ?
C25A C27A N2 102.2(12) . . ?
C26 C27A C29 162.2(13) . . ?
C25A C27A C29 155.7(13) . . ?
N2 C27A C29 97.8(10) . . ?
C26 C27A C28 114.7(12) . . ?
C25A C27A C28 154.6(11) . . ?
N2 C27A C28 52.4(7) . . ?
C29 C27A C28 47.7(6) . . ?
C28A C28 C31 71.2(8) . . ?
C28A C28 C29 165.2(19) . . ?
C31 C28 C29 106.8(11) . . ?
C28A C28 C30 70.5(8) . . ?
C31 C28 C30 114.3(9) . . ?
C29 C28 C30 122.1(12) . . ?
C28A C28 N2 62.9(15) . . ?
C31 C28 N2 105.1(9) . . ?
C29 C28 N2 104.7(10) . . ?
C30 C28 N2 102.1(9) . . ?
C28A C28 C27A 108.9(19) . . ?
C31 C28 C27A 129.9(11) . . ?
C29 C28 C27A 60.6(8) . . ?
C30 C28 C27A 112.2(10) . . ?
N2 C28 C27A 46.6(6) . . ?
C28 C28A N2 78.0(19) . . ?
C28 C28A C31 70.0(9) . . ?
N2 C28A C31 111.9(12) . . ?
C28 C28A C30 71.0(8) . . ?
N2 C28A C30 109.3(11) . . ?
C31 C28A C30 114.0(9) . . ?
C28 C28A C29A 169.1(14) . . ?
N2 C28A C29A 98.9(11) . . ?
C31 C28A C29A 102.0(12) . . ?
C30 C28A C29A 119.7(15) . . ?
C28 C28A C27 121(2) . . ?
N2 C28A C27 47.3(5) . . ?
C31 C28A C27 107.7(8) . . ?
C30 C28A C27 138.0(9) . . ?
C29A C28A C27 52.8(9) . . ?
C28 C29 C27A 71.8(9) . . ?
C28A C29A C27 76.5(10) . . ?
C28A C30 C28 38.5(8) . . ?
C28 C31 C28A 38.8(8) . . ?
C34 C32 C35 109.1(7) . . ?
C34 C32 C33 115.3(9) . . ?
C35 C32 C33 111.4(7) . . ?
C34 C32 N3 109.1(8) . . ?
C35 C32 N3 107.0(6) . . ?
C33 C32 N3 104.6(6) . . ?

loop_
_geom_bond_atom_site_label_1
_geom_bond_atom_site_label_2
_geom_bond_distance
_geom_bond_site_symmetry_2
_geom_bond_publ_flag
N1 C19 1.375(7) . ?
N1 B1 1.534(8) . ?
N2 C26 1.360(9) . ?
N2 C26A 1.437(10) . ?
N2 C28A 1.441(19) . ?
N2 C27 1.447(9) . ?
N2 C27A 1.452(9) . ?
N2 C28 1.584(19) . ?
N3 C26 1.380(9) . ?
N3 C26A 1.421(10) . ?
N3 C25 1.476(9) . ?
N3 C25A 1.481(9) . ?
N3 C32 1.536(9) . ?
B1 C7 1.655(9) . ?
B1 C13 1.660(9) . ?
B1 C1 1.664(10) . ?
F1 C2 1.360(8) . ?
F2 C3 1.350(8) . ?
F3 C4 1.358(8) . ?
F4 C5 1.346(8) . ?
F5 C6 1.353(7) . ?
F6 C8 1.358(7) . ?
F7 C9 1.342(7) . ?
F8 C10 1.337(8) . ?
F9 C11 1.344(7) . ?
F10 C12 1.354(7) . ?
F11 C14 1.353(7) . ?
F12 C15 1.352(8) . ?
F13 C16 1.347(7) . ?
F14 C17 1.349(8) . ?
F15 C18 1.347(7) . ?
C1 C2 1.356(9) . ?
C1 C6 1.381(9) . ?
C2 C3 1.387(10) . ?
C3 C4 1.353(10) . ?
C4 C5 1.346(10) . ?
C5 C6 1.370(9) . ?
C7 C8 1.387(8) . ?
C7 C12 1.398(8) . ?
C8 C9 1.369(9) . ?
C9 C10 1.359(10) . ?
C10 C11 1.369(10) . ?
C11 C12 1.356(9) . ?
C13 C18 1.375(8) . ?
C13 C14 1.395(8) . ?
C14 C15 1.383(9) . ?
C15 C16 1.360(10) . ?
C16 C17 1.360(10) . ?
C17 C18 1.364(9) . ?
C19 C24 1.384(9) . ?
C19 C20 1.391(9) . ?
C20 C21 1.377(9) . ?
C21 C22 1.358(11) . ?
C22 C23 1.380(11) . ?
C23 C24 1.381(9) . ?
C25 C26A 0.85(2) . ?
C25 C27 1.441(10) . ?
C25A C26 0.95(2) . ?
C25A C27A 1.441(10) . ?
C26 C27A 0.975(19) . ?
C26 C26A 1.80(2) . ?
C26A C27 1.03(2) . ?
C27 C29A 1.61(2) . ?
C27 C28A 1.962(17) . ?
C27A C29 1.81(2) . ?
C27A C28 1.97(2) . ?
C28 C28A 1.02(2) . ?
C28 C31 1.531(9) . ?
C28 C29 1.535(9) . ?
C28 C30 1.550(9) . ?
C28A C31 1.541(9) . ?
C28A C30 1.545(9) . ?
C28A C29A 1.559(10) . ?
C32 C34 1.482(12) . ?
C32 C35 1.490(10) . ?
C32 C33 1.520(11) . ?
